data_4502778
loop_
_publ_author_name
'Xin, Ling-Yun'
'Liu, Guang-Zhen'
'Li, Xiao-Ling'
'Wang, Li-Ya'

_publ_section_title
;
 Structural Diversity for a Series of Metal(II) Complexes Based on
 Flexible 1,2-Phenylenediacetate and Dipyridyl-type Coligand
;
_journal_issue 1
_journal_name_full 'Crystal Growth &amp; Design'
_journal_page_first 147
_journal_paper_doi 10.1021/cg200903k
_journal_volume 12
_journal_year 2012
_chemical_formula_sum 'C22 H18 Co N2 O4'
_chemical_formula_weight 433.31
_chemical_name_systematic
;

 ?

;
_space_group_IT_number 15
_symmetry_cell_setting monoclinic
_symmetry_space_group_name_Hall '-C 2yc'
_symmetry_space_group_name_H-M 'C 1 2/c 1'
_atom_sites_solution_hydrogens geom
_atom_sites_solution_primary direct
_atom_sites_solution_secondary difmap
_audit_creation_method SHELXL-97
_cell_angle_alpha 90.00
_cell_angle_beta 121.642(5)
_cell_angle_gamma 90.00
_cell_formula_units_Z 8
_cell_length_a 25.142(11)
_cell_length_b 10.672(5)
_cell_length_c 16.359(7)
_cell_measurement_reflns_used 2764
_cell_measurement_temperature 296(2)
_cell_measurement_theta_max 23.19
_cell_measurement_theta_min 2.93
_cell_volume 3737(3)
_computing_cell_refinement 'Bruker SMART'
_computing_data_collection 'Bruker SMART'
_computing_data_reduction 'Bruker SAINT'
_computing_molecular_graphics 'Bruker SHELXTL'
_computing_publication_material 'Bruker SHELXTL'
_computing_structure_refinement 'SHELXL-97 (Sheldrick, 1997)'
_computing_structure_solution 'SHELXS-97 (Sheldrick, 1990)'
_diffrn_ambient_temperature 296(2)
_diffrn_measured_fraction_theta_full 0.998
_diffrn_measured_fraction_theta_max 0.998
_diffrn_measurement_device_type 'CCD area detector'
_diffrn_measurement_method 'phi and omega scans'
_diffrn_radiation_monochromator graphite
_diffrn_radiation_source 'fine-focus sealed tube'
_diffrn_radiation_type MoK\a
_diffrn_radiation_wavelength 0.71073
_diffrn_reflns_av_R_equivalents 0.0760
_diffrn_reflns_av_sigmaI/netI 0.0658
_diffrn_reflns_limit_h_max 30
_diffrn_reflns_limit_h_min -30
_diffrn_reflns_limit_k_max 12
_diffrn_reflns_limit_k_min -12
_diffrn_reflns_limit_l_max 19
_diffrn_reflns_limit_l_min -19
_diffrn_reflns_number 13729
_diffrn_reflns_theta_full 25.50
_diffrn_reflns_theta_max 25.50
_diffrn_reflns_theta_min 2.52
_diffrn_standards_decay_% 0
_diffrn_standards_interval_count 0
_diffrn_standards_interval_time 0
_diffrn_standards_number 0
_exptl_absorpt_coefficient_mu 0.951
_exptl_absorpt_correction_T_max 0.8550
_exptl_absorpt_correction_T_min 0.7506
_exptl_absorpt_correction_type multi-scan
_exptl_absorpt_process_details sadabs
_exptl_crystal_colour colourless
_exptl_crystal_density_diffrn 1.540
_exptl_crystal_density_method 'not measured'
_exptl_crystal_description block
_exptl_crystal_F_000 1784
_exptl_crystal_size_max 0.32
_exptl_crystal_size_mid 0.18
_exptl_crystal_size_min 0.17
_refine_diff_density_max 0.670
_refine_diff_density_min -0.927
_refine_diff_density_rms 0.088
_refine_ls_extinction_method none
_refine_ls_goodness_of_fit_ref 1.053
_refine_ls_hydrogen_treatment constr
_refine_ls_matrix_type full
_refine_ls_number_parameters 262
_refine_ls_number_reflns 3475
_refine_ls_number_restraints 0
_refine_ls_restrained_S_all 1.053
_refine_ls_R_factor_all 0.0733
_refine_ls_R_factor_gt 0.0504
_refine_ls_shift/su_max 0.000
_refine_ls_shift/su_mean 0.000
_refine_ls_structure_factor_coef Fsqd
_refine_ls_weighting_details 'calc w=1/[\s^2^(Fo^2^)+(0.0654P)^2^+1.7804P] where P=(Fo^2^+2Fc^2^)/3'
_refine_ls_weighting_scheme calc
_refine_ls_wR_factor_gt 0.1184
_refine_ls_wR_factor_ref 0.1335
_reflns_number_gt 2552
_reflns_number_total 3475
_reflns_threshold_expression >2sigma(I)
_cod_data_source_file cg200903k_si_012.cif
_cod_data_source_block a
_cod_depositor_comments
;
The following automatic conversions were performed:

'_symmetry_cell_setting' value 'Monoclinic' changed to 'monoclinic'
according to /home/saulius/struct/CIF-dictionaries/cif_core.dic
dictionary named 'cif_core.dic' version 2.4.1 from 2010-06-29.

Automatic conversion script
Id: cif_fix_values 1715 2011-07-08 13:25:40Z adriana 
;
_cod_original_sg_symbol_H-M C2/c
_cod_database_code 4502778

loop_
_symmetry_equiv_pos_as_xyz
'x, y, z'
'-x, y, -z+1/2'
'x+1/2, y+1/2, z'
'-x+1/2, y+1/2, -z+1/2'
'-x, -y, -z'
'x, -y, z-1/2'
'-x+1/2, -y+1/2, -z'
'x+1/2, -y+1/2, z-1/2'

loop_
_atom_site_label
_atom_site_type_symbol
_atom_site_fract_x
_atom_site_fract_y
_atom_site_fract_z
_atom_site_U_iso_or_equiv
_atom_site_adp_type
_atom_site_occupancy
_atom_site_symmetry_multiplicity
_atom_site_calc_flag
_atom_site_refinement_flags
Co1 Co 0.206171(19) 0.17020(4) 0.36324(3) 0.03178(18) Uani 1 1 d .
O1 O 0.34776(14) 0.4941(3) 0.2343(2) 0.0703(9) Uani 1 1 d .
O2 O 0.34247(13) 0.6763(3) 0.28619(18) 0.0516(7) Uani 1 1 d .
O3 O 0.24333(12) 0.3444(2) 0.38385(19) 0.0475(7) Uani 1 1 d .
O4 O 0.26966(11) 0.4366(2) 0.52163(17) 0.0433(6) Uani 1 1 d .
N1 N 0.12633(12) 0.2354(3) 0.36735(19) 0.0368(7) Uani 1 1 d .
N2 N -0.21309(12) 0.6025(3) 0.3641(2) 0.0354(7) Uani 1 1 d .
C1 C 0.39122(16) 0.5962(3) 0.4762(2) 0.0385(8) Uani 1 1 d .
C2 C 0.33688(15) 0.6147(3) 0.4779(2) 0.0373(8) Uani 1 1 d .
C3 C 0.3401(2) 0.6871(4) 0.5500(3) 0.0545(11) Uani 1 1 d .
H3 H 0.3040 0.6993 0.5517 0.065 Uiso 1 1 calc R
C4 C 0.3950(2) 0.7419(5) 0.6196(3) 0.0704(14) Uani 1 1 d .
H4 H 0.3960 0.7903 0.6677 0.084 Uiso 1 1 calc R
C5 C 0.4480(2) 0.7243(5) 0.6174(3) 0.0675(13) Uani 1 1 d .
H5 H 0.4853 0.7612 0.6640 0.081 Uiso 1 1 calc R
C6 C 0.44634(18) 0.6524(4) 0.5466(3) 0.0515(10) Uani 1 1 d .
H6 H 0.4827 0.6411 0.5457 0.062 Uiso 1 1 calc R
C7 C 0.39191(18) 0.5140(4) 0.4019(3) 0.0475(9) Uani 1 1 d .
H7A H 0.3733 0.4341 0.4012 0.057 Uiso 1 1 calc R
H7B H 0.4351 0.4982 0.4220 0.057 Uiso 1 1 calc R
C8 C 0.35863(16) 0.5643(4) 0.3009(3) 0.0439(9) Uani 1 1 d .
C9 C 0.27597(16) 0.5550(3) 0.4051(2) 0.0404(8) Uani 1 1 d .
H9A H 0.2766 0.5374 0.3474 0.048 Uiso 1 1 calc R
H9B H 0.2424 0.6139 0.3882 0.048 Uiso 1 1 calc R
C10 C 0.26237(14) 0.4340(3) 0.4402(2) 0.0320(8) Uani 1 1 d .
C11 C 0.08652(16) 0.1551(3) 0.3682(3) 0.0415(9) Uani 1 1 d .
H11 H 0.0933 0.0699 0.3658 0.050 Uiso 1 1 calc R
C12 C 0.03510(17) 0.1919(4) 0.3723(3) 0.0440(9) Uani 1 1 d .
H12 H 0.0082 0.1318 0.3719 0.053 Uiso 1 1 calc R
C13 C 0.02373(15) 0.3172(3) 0.3772(3) 0.0390(9) Uani 1 1 d .
C14 C 0.06618(16) 0.4000(4) 0.3775(3) 0.0498(10) Uani 1 1 d .
H14 H 0.0611 0.4857 0.3812 0.060 Uiso 1 1 calc R
C15 C 0.11520(16) 0.3570(4) 0.3724(3) 0.0466(10) Uani 1 1 d .
H15 H 0.1427 0.4154 0.3725 0.056 Uiso 1 1 calc R
C16 C -0.03156(15) 0.3574(4) 0.3781(3) 0.0433(9) Uani 1 1 d .
H16 H -0.0562 0.2950 0.3813 0.052 Uiso 1 1 calc R
C17 C -0.04939(17) 0.4733(4) 0.3749(3) 0.0478(10) Uani 1 1 d .
H17 H -0.0234 0.5352 0.3747 0.057 Uiso 1 1 calc R
C18 C -0.19423(16) 0.4840(3) 0.3858(3) 0.0427(9) Uani 1 1 d .
H18 H -0.2177 0.4300 0.3992 0.051 Uiso 1 1 calc R
C19 C -0.14257(17) 0.4368(3) 0.3894(3) 0.0446(9) Uani 1 1 d .
H19 H -0.1320 0.3527 0.4037 0.053 Uiso 1 1 calc R
C20 C -0.10595(15) 0.5163(3) 0.3716(3) 0.0419(9) Uani 1 1 d .
C21 C -0.12573(17) 0.6381(4) 0.3483(3) 0.0484(10) Uani 1 1 d .
H21 H -0.1028 0.6945 0.3354 0.058 Uiso 1 1 calc R
C22 C -0.17925(17) 0.6773(3) 0.3440(3) 0.0450(9) Uani 1 1 d .
H22 H -0.1923 0.7596 0.3263 0.054 Uiso 1 1 calc R

loop_
_atom_site_aniso_label
_atom_site_aniso_U_11
_atom_site_aniso_U_22
_atom_site_aniso_U_33
_atom_site_aniso_U_23
_atom_site_aniso_U_13
_atom_site_aniso_U_12
Co1 0.0242(3) 0.0396(3) 0.0389(3) -0.0007(2) 0.0216(2) 0.00257(19)
O1 0.0614(19) 0.098(3) 0.0610(19) -0.0231(18) 0.0383(16) -0.0031(18)
O2 0.0466(16) 0.0601(19) 0.0442(15) 0.0084(13) 0.0211(13) -0.0055(14)
O3 0.0444(15) 0.0436(15) 0.0725(18) -0.0120(14) 0.0430(14) -0.0070(12)
O4 0.0385(14) 0.0513(16) 0.0492(15) 0.0074(12) 0.0292(13) 0.0036(12)
N1 0.0264(14) 0.0474(18) 0.0438(17) 0.0000(14) 0.0234(13) 0.0048(13)
N2 0.0284(14) 0.0404(17) 0.0460(17) -0.0019(14) 0.0255(13) 0.0009(13)
C1 0.0368(19) 0.044(2) 0.0364(19) 0.0089(16) 0.0202(16) 0.0030(16)
C2 0.0340(18) 0.039(2) 0.042(2) 0.0037(16) 0.0226(16) -0.0045(16)
C3 0.055(3) 0.060(3) 0.062(3) -0.014(2) 0.040(2) -0.013(2)
C4 0.078(3) 0.082(3) 0.059(3) -0.031(3) 0.041(3) -0.034(3)
C5 0.056(3) 0.088(4) 0.051(3) -0.019(3) 0.023(2) -0.036(3)
C6 0.034(2) 0.066(3) 0.052(2) 0.007(2) 0.0203(18) -0.0069(19)
C7 0.045(2) 0.049(2) 0.054(2) 0.0020(19) 0.0299(19) 0.0092(18)
C8 0.0264(18) 0.070(3) 0.044(2) -0.008(2) 0.0243(17) -0.0121(19)
C9 0.0332(19) 0.047(2) 0.042(2) 0.0048(17) 0.0208(17) 0.0007(16)
C10 0.0180(15) 0.039(2) 0.047(2) 0.0002(16) 0.0227(15) 0.0049(14)
C11 0.034(2) 0.044(2) 0.056(2) 0.0066(18) 0.0302(18) 0.0094(16)
C12 0.037(2) 0.048(2) 0.061(2) 0.0057(18) 0.0354(19) 0.0059(17)
C13 0.0226(17) 0.051(2) 0.046(2) -0.0040(17) 0.0197(15) 0.0039(15)
C14 0.0320(19) 0.044(2) 0.079(3) -0.015(2) 0.033(2) 0.0001(17)
C15 0.0263(18) 0.043(2) 0.077(3) -0.0055(19) 0.0318(19) -0.0015(16)
C16 0.0246(17) 0.056(2) 0.056(2) -0.0093(18) 0.0256(17) 0.0003(16)
C17 0.0328(19) 0.049(2) 0.077(3) -0.007(2) 0.039(2) -0.0026(17)
C18 0.0324(18) 0.042(2) 0.067(2) 0.0035(19) 0.0353(18) 0.0038(17)
C19 0.039(2) 0.038(2) 0.067(2) -0.0011(18) 0.0352(19) 0.0065(17)
C20 0.0277(18) 0.048(2) 0.059(2) -0.0076(18) 0.0287(17) 0.0009(16)
C21 0.041(2) 0.046(2) 0.078(3) -0.005(2) 0.045(2) -0.0028(18)
C22 0.041(2) 0.042(2) 0.069(3) 0.0011(19) 0.041(2) 0.0051(17)

loop_
_atom_type_symbol
_atom_type_description
_atom_type_scat_dispersion_real
_atom_type_scat_dispersion_imag
_atom_type_scat_source
C C 0.0033 0.0016 'International Tables Vol C Tables 4.2.6.8 and 6.1.1.4'
H H 0.0000 0.0000 'International Tables Vol C Tables 4.2.6.8 and 6.1.1.4'
N N 0.0061 0.0033 'International Tables Vol C Tables 4.2.6.8 and 6.1.1.4'
O O 0.0106 0.0060 'International Tables Vol C Tables 4.2.6.8 and 6.1.1.4'
Co Co 0.3494 0.9721 'International Tables Vol C Tables 4.2.6.8 and 6.1.1.4'

loop_
_geom_angle_atom_site_label_1
_geom_angle_atom_site_label_2
_geom_angle_atom_site_label_3
_geom_angle
_geom_angle_site_symmetry_1
_geom_angle_site_symmetry_3
O4 Co1 O3 118.62(11) 7_556 .
O4 Co1 O2 145.36(11) 7_556 4_545
O3 Co1 O2 95.87(11) . 4_545
O4 Co1 N2 89.04(10) 7_556 3_545
O3 Co1 N2 87.47(11) . 3_545
O2 Co1 N2 89.36(11) 4_545 3_545
O4 Co1 N1 88.99(10) 7_556 .
O3 Co1 N1 93.12(11) . .
O2 Co1 N1 92.48(11) 4_545 .
N2 Co1 N1 177.99(11) 3_545 .
O4 Co1 O1 88.08(11) 7_556 4_545
O3 Co1 O1 152.55(10) . 4_545
O2 Co1 O1 57.28(11) 4_545 4_545
N2 Co1 O1 86.70(11) 3_545 4_545
N1 Co1 O1 93.64(11) . 4_545
C8 O1 Co1 84.1(3) . 4
C8 O2 Co1 97.3(2) . 4
C10 O3 Co1 142.9(2) . .
C10 O4 Co1 142.6(2) . 7_556
C11 N1 C15 116.3(3) . .
C11 N1 Co1 120.8(2) . .
C15 N1 Co1 122.8(2) . .
C22 N2 C18 116.9(3) . .
C22 N2 Co1 121.5(2) . 3_455
C18 N2 Co1 121.6(2) . 3_455
C6 C1 C2 118.9(3) . .
C6 C1 C7 119.4(3) . .
C2 C1 C7 121.6(3) . .
C3 C2 C1 118.6(3) . .
C3 C2 C9 119.6(3) . .
C1 C2 C9 121.7(3) . .
C2 C3 C4 121.9(4) . .
C2 C3 H3 119.0 . .
C4 C3 H3 119.0 . .
C5 C4 C3 119.3(4) . .
C5 C4 H4 120.3 . .
C3 C4 H4 120.3 . .
C4 C5 C6 120.1(4) . .
C4 C5 H5 119.9 . .
C6 C5 H5 119.9 . .
C5 C6 C1 121.1(4) . .
C5 C6 H6 119.4 . .
C1 C6 H6 119.4 . .
C1 C7 C8 116.3(3) . .
C1 C7 H7A 108.2 . .
C8 C7 H7A 108.2 . .
C1 C7 H7B 108.2 . .
C8 C7 H7B 108.2 . .
H7A C7 H7B 107.4 . .
O1 C8 O2 121.1(4) . .
O1 C8 C7 119.6(4) . .
O2 C8 C7 119.4(3) . .
C2 C9 C10 113.5(3) . .
C2 C9 H9A 108.9 . .
C10 C9 H9A 108.9 . .
C2 C9 H9B 108.9 . .
C10 C9 H9B 108.9 . .
H9A C9 H9B 107.7 . .
O3 C10 O4 126.5(3) . .
O3 C10 C9 116.8(3) . .
O4 C10 C9 116.6(3) . .
N1 C11 C12 123.2(3) . .
N1 C11 H11 118.4 . .
C12 C11 H11 118.4 . .
C13 C12 C11 120.3(3) . .
C13 C12 H12 119.9 . .
C11 C12 H12 119.9 . .
C12 C13 C14 115.9(3) . .
C12 C13 C16 120.8(3) . .
C14 C13 C16 123.3(3) . .
C15 C14 C13 120.5(4) . .
C15 C14 H14 119.8 . .
C13 C14 H14 119.8 . .
N1 C15 C14 123.9(3) . .
N1 C15 H15 118.1 . .
C14 C15 H15 118.1 . .
C17 C16 C13 125.8(4) . .
C17 C16 H16 117.1 . .
C13 C16 H16 117.1 . .
C16 C17 C20 127.0(3) . .
C16 C17 H17 116.5 . .
C20 C17 H17 116.5 . .
N2 C18 C19 124.0(3) . .
N2 C18 H18 118.0 . .
C19 C18 H18 118.0 . .
C18 C19 C20 119.0(3) . .
C18 C19 H19 120.5 . .
C20 C19 H19 120.5 . .
C21 C20 C19 116.9(3) . .
C21 C20 C17 120.6(3) . .
C19 C20 C17 122.5(3) . .
C20 C21 C22 120.3(3) . .
C20 C21 H21 119.9 . .
C22 C21 H21 119.9 . .
N2 C22 C21 122.8(3) . .
N2 C22 H22 118.6 . .
C21 C22 H22 118.6 . .

loop_
_geom_bond_atom_site_label_1
_geom_bond_atom_site_label_2
_geom_bond_distance
_geom_bond_site_symmetry_2
Co1 O4 2.003(3) 7_556
Co1 O3 2.028(3) .
Co1 O2 2.083(3) 4_545
Co1 N2 2.148(3) 3_545
Co1 N1 2.159(3) .
Co1 O1 2.376(4) 4_545
O1 C8 1.228(4) .
O1 Co1 2.376(4) 4
O2 C8 1.245(5) .
O2 Co1 2.083(3) 4
O3 C10 1.237(4) .
O4 C10 1.246(4) .
O4 Co1 2.003(3) 7_556
N1 C11 1.323(4) .
N1 C15 1.339(5) .
N2 C22 1.327(4) .
N2 C18 1.332(4) .
N2 Co1 2.148(3) 3_455
C1 C6 1.390(5) .
C1 C2 1.395(5) .
C1 C7 1.506(5) .
C2 C3 1.377(5) .
C2 C9 1.502(5) .
C3 C4 1.378(5) .
C3 H3 0.9300 .
C4 C5 1.364(6) .
C4 H4 0.9300 .
C5 C6 1.371(6) .
C5 H5 0.9300 .
C6 H6 0.9300 .
C7 C8 1.507(5) .
C7 H7A 0.9700 .
C7 H7B 0.9700 .
C9 C10 1.522(5) .
C9 H9A 0.9700 .
C9 H9B 0.9700 .
C11 C12 1.386(5) .
C11 H11 0.9300 .
C12 C13 1.379(5) .
C12 H12 0.9300 .
C13 C14 1.383(5) .
C13 C16 1.463(4) .
C14 C15 1.358(5) .
C14 H14 0.9300 .
C15 H15 0.9300 .
C16 C17 1.307(5) .
C16 H16 0.9300 .
C17 C20 1.468(5) .
C17 H17 0.9300 .
C18 C19 1.365(5) .
C18 H18 0.9300 .
C19 C20 1.391(5) .
C19 H19 0.9300 .
C20 C21 1.373(5) .
C21 C22 1.375(5) .
C21 H21 0.9300 .
C22 H22 0.9300 .

loop_
_geom_torsion_atom_site_label_1
_geom_torsion_atom_site_label_2
_geom_torsion_atom_site_label_3
_geom_torsion_atom_site_label_4
_geom_torsion
_geom_torsion_site_symmetry_1
O4 Co1 O3 C10 -31.8(4) 7_556
O2 Co1 O3 C10 151.6(4) 4_545
N2 Co1 O3 C10 -119.3(4) 3_545
N1 Co1 O3 C10 58.7(4) .
O1 Co1 O3 C10 162.8(3) 4_545
O4 Co1 N1 C11 -53.5(3) 7_556
O3 Co1 N1 C11 -172.1(3) .
O2 Co1 N1 C11 91.9(3) 4_545
N2 Co1 N1 C11 -65(3) 3_545
O1 Co1 N1 C11 34.5(3) 4_545
O4 Co1 N1 C15 124.2(3) 7_556
O3 Co1 N1 C15 5.6(3) .
O2 Co1 N1 C15 -90.4(3) 4_545
N2 Co1 N1 C15 113(3) 3_545
O1 Co1 N1 C15 -147.8(3) 4_545
C6 C1 C2 C3 -0.7(5) .
C7 C1 C2 C3 177.5(3) .
C6 C1 C2 C9 -178.9(3) .
C7 C1 C2 C9 -0.7(5) .
C1 C2 C3 C4 0.4(6) .
C9 C2 C3 C4 178.7(4) .
C2 C3 C4 C5 0.0(7) .
C3 C4 C5 C6 -0.2(8) .
C4 C5 C6 C1 0.0(7) .
C2 C1 C6 C5 0.5(6) .
C7 C1 C6 C5 -177.7(4) .
C6 C1 C7 C8 -110.7(4) .
C2 C1 C7 C8 71.1(4) .
Co1 O1 C8 O2 -4.6(3) 4
Co1 O1 C8 C7 175.2(3) 4
Co1 O2 C8 O1 5.3(4) 4
Co1 O2 C8 C7 -174.5(3) 4
C1 C7 C8 O1 -167.1(3) .
C1 C7 C8 O2 12.7(5) .
C3 C2 C9 C10 -81.3(4) .
C1 C2 C9 C10 96.9(4) .
Co1 O3 C10 O4 7.8(6) .
Co1 O3 C10 C9 -169.8(3) .
Co1 O4 C10 O3 33.9(5) 7_556
Co1 O4 C10 C9 -148.5(3) 7_556
C2 C9 C10 O3 -134.5(3) .
C2 C9 C10 O4 47.7(4) .
C15 N1 C11 C12 1.1(5) .
Co1 N1 C11 C12 178.9(3) .
N1 C11 C12 C13 -0.9(6) .
C11 C12 C13 C14 0.0(6) .
C11 C12 C13 C16 177.8(3) .
C12 C13 C14 C15 0.5(6) .
C16 C13 C14 C15 -177.2(4) .
C11 N1 C15 C14 -0.5(6) .
Co1 N1 C15 C14 -178.3(3) .
C13 C14 C15 N1 -0.3(6) .
C12 C13 C16 C17 -174.3(4) .
C14 C13 C16 C17 3.3(6) .
C13 C16 C17 C20 177.1(4) .
C22 N2 C18 C19 0.8(6) .
Co1 N2 C18 C19 -178.5(3) 3_455
N2 C18 C19 C20 1.3(6) .
C18 C19 C20 C21 -1.9(6) .
C18 C19 C20 C17 179.5(4) .
C16 C17 C20 C21 -166.3(4) .
C16 C17 C20 C19 12.4(7) .
C19 C20 C21 C22 0.4(6) .
C17 C20 C21 C22 179.1(4) .
C18 N2 C22 C21 -2.4(6) .
Co1 N2 C22 C21 176.9(3) 3_455
C20 C21 C22 N2 1.8(6) .
